data_7700415
loop_
_publ_author_name
'Ali, Hasrat'
'Gu\'erin, Brigitte'
'van Lier, Johan E.'

_publ_section_title
;
 gem-Dibromovinyl boron dipyrrins: synthesis, spectral properties and
 crystal structures.
;
_journal_issue 30
_journal_name_full 'Dalton transactions (Cambridge, England : 2003)'
_journal_page_first 11492
_journal_page_last 11507
_journal_paper_doi 10.1039/c9dt02309g
_journal_volume 48
_journal_year 2019
_chemical_formula_moiety 'C35 H27 B Br4 F2 N2'
_chemical_formula_sum 'C35 H27 B Br4 F2 N2'
_chemical_formula_weight 844.03
_space_group_IT_number 2
_space_group_name_Hall '-P 1'
_space_group_name_H-M_alt 'P -1'
_symmetry_cell_setting triclinic
_symmetry_Int_Tables_number 2
_symmetry_space_group_name_Hall '-P 1'
_symmetry_space_group_name_H-M 'P -1'
_atom_sites_solution_hydrogens geom
_audit_block_doi 10.5517/ccdc.csd.cc22jm08
_audit_conform_dict_location ftp://ftp.iucr.org/pub/cif_core.dic
_audit_conform_dict_name cif_core.dic
_audit_conform_dict_version 2.4.3
_audit_creation_date 2018-08-28T14:58:26-00:00
_audit_creation_method 'WinGX routine CIF_UPDATE'
_audit_update_record
;
2019-06-12 deposited with the CCDC.    2019-07-02 downloaded from the CCDC.
;
_cell_angle_alpha 112.893(2)
_cell_angle_beta 96.430(2)
_cell_angle_gamma 101.164(2)
_cell_formula_units_Z 2
_cell_length_a 9.1733(3)
_cell_length_b 12.4635(4)
_cell_length_c 15.5191(5)
_cell_measurement_reflns_used 9969
_cell_measurement_temperature 173(2)
_cell_measurement_theta_max 71.03
_cell_measurement_theta_min 3.91
_cell_measurement_wavelength 1.54184
_cell_volume 1568.82(9)
_computing_cell_refinement 'SAINT V8.34A integration software'
_computing_data_collection 'Bruker APEX2 software'
_computing_data_reduction 'SORTAV (Blessing, 1995)'
_computing_molecular_graphics 'Ortep for Windows (Farrugia, 2012)'
_computing_publication_material 'WinGX publication routines (Farrugia, 2012)'
_computing_structure_refinement 'SHELXL-2016/6 (Sheldrick, 2016)'
_diffrn_ambient_temperature 173(2)
_diffrn_detector 'APEX-II CCD'
_diffrn_measured_fraction_theta_full 0.982
_diffrn_measured_fraction_theta_max 0.969
_diffrn_measurement_device '\k-geometry diffractometer'
_diffrn_measurement_device_type 'Bruker APEX-II'
_diffrn_measurement_method '\f or \w oscillation scans'
_diffrn_orient_matrix_UB_11 -0.043925
_diffrn_orient_matrix_UB_12 0.069506
_diffrn_orient_matrix_UB_13 0.031236
_diffrn_orient_matrix_UB_21 -0.095374
_diffrn_orient_matrix_UB_22 -0.042079
_diffrn_orient_matrix_UB_23 -0.050254
_diffrn_orient_matrix_UB_31 -0.0433
_diffrn_orient_matrix_UB_32 -0.039109
_diffrn_orient_matrix_UB_33 0.040136
_diffrn_radiation_monochromator graphite
_diffrn_radiation_probe x-ray
_diffrn_radiation_type CuK\a
_diffrn_radiation_wavelength 1.54178
_diffrn_reflns_av_unetI/netI 0.184
_diffrn_reflns_Laue_measured_fraction_full 0.982
_diffrn_reflns_Laue_measured_fraction_max 0.969
_diffrn_reflns_limit_h_max 10
_diffrn_reflns_limit_h_min -11
_diffrn_reflns_limit_k_max 15
_diffrn_reflns_limit_k_min -15
_diffrn_reflns_limit_l_max 18
_diffrn_reflns_limit_l_min -18
_diffrn_reflns_number 20391
_diffrn_reflns_point_group_measured_fraction_full 0.982
_diffrn_reflns_point_group_measured_fraction_max 0.969
_diffrn_reflns_theta_full 70
_diffrn_reflns_theta_max 71.022
_diffrn_reflns_theta_min 3.16
_diffrn_source 'sealed x-ray tube'
_diffrn_standards_number 0
_exptl_absorpt_coefficient_mu 6.597
_exptl_absorpt_correction_T_max 0.753
_exptl_absorpt_correction_T_min 0.465
_exptl_absorpt_correction_type multi-scan
_exptl_absorpt_process_details
;
SADABS-2014/5 - Bruker AXS area detector scaling and absorption correction
;
_exptl_crystal_colour orange
_exptl_crystal_density_diffrn 1.787
_exptl_crystal_density_method 'not measured'
_exptl_crystal_description Prism
_exptl_crystal_F_000 828
_exptl_crystal_size_max 0.22
_exptl_crystal_size_mid 0.19
_exptl_crystal_size_min 0.1
_refine_diff_density_max 1.863
_refine_diff_density_min -1.157
_refine_diff_density_rms 0.332
_refine_ls_extinction_method none
_refine_ls_goodness_of_fit_ref 1.111
_refine_ls_hydrogen_treatment constr
_refine_ls_matrix_type full
_refine_ls_number_constraints 0
_refine_ls_number_parameters 354
_refine_ls_number_reflns 20391
_refine_ls_number_restraints 0
_refine_ls_restrained_S_all 1.111
_refine_ls_R_factor_all 0.1967
_refine_ls_R_factor_gt 0.1243
_refine_ls_shift/su_max 0
_refine_ls_shift/su_mean 0
_refine_ls_structure_factor_coef Fsqd
_refine_ls_weighting_details 'w=1/[\s^2^(Fo^2^)+(0.2000P)^2^] where P=(Fo^2^+2Fc^2^)/3'
_refine_ls_weighting_scheme calc
_refine_ls_wR_factor_gt 0.3255
_refine_ls_wR_factor_ref 0.3878
_reflns_Friedel_coverage 0
_reflns_number_gt 11149
_reflns_number_total 20391
_reflns_threshold_expression 'I > 2\s(I)'
_cod_data_source_file c9dt02309g2.cif
_cod_data_source_block shelx_CCDC6
_cod_depositor_comments 'Adding full bibliography for 7700406--7700415.cif.'
_cod_original_cell_volume 1568.81(9)
_cod_database_code 7700415
_shelx_estimated_absorpt_t_min 0.325
_shelx_estimated_absorpt_t_max 0.558

loop_
_symmetry_equiv_pos_as_xyz
'x, y, z'
'-x, -y, -z'

loop_
_atom_site_label
_atom_site_type_symbol
_atom_site_fract_x
_atom_site_fract_y
_atom_site_fract_z
_atom_site_U_iso_or_equiv
_atom_site_adp_type
_atom_site_occupancy
_atom_site_site_symmetry_order
_atom_site_calc_flag
_atom_site_refinement_flags_posn
_atom_site_refinement_flags_adp
N1 N 1.0877(16) 0.7731(12) 1.3317(9) 0.026(3) Uani 1 1 d . .
C2 C 0.8501(18) 0.6570(14) 1.0831(11) 0.020(3) Uani 1 1 d . .
C3 C 0.7902(19) 0.5331(15) 1.0245(12) 0.026(4) Uani 1 1 d . .
C4 C 0.8423(17) 0.4730(15) 1.0774(11) 0.021(4) Uani 1 1 d . .
C5 C 0.9278(19) 0.5612(16) 1.1668(12) 0.028(4) Uani 1 1 d . .
C6 C 0.9987(18) 0.5538(15) 1.2478(11) 0.026(4) Uani 1 1 d . .
C7 C 1.0762(18) 0.6554(15) 1.3298(11) 0.025(4) Uani 1 1 d . .
C8 C 1.1624(18) 0.6725(15) 1.4169(11) 0.023(4) Uani 1 1 d . .
C9 C 1.2257(19) 0.7948(16) 1.4714(11) 0.026(4) Uani 1 1 d . .
C10 C 0.837(2) 0.7595(16) 1.0590(13) 0.036(2) Uani 1 1 d . .
H10A H 0.769278 0.802123 1.095452 0.053 Uiso 1 1 calc R U
H10B H 0.795174 0.728836 0.990394 0.053 Uiso 1 1 calc R U
H10C H 0.93755 0.815017 1.075093 0.053 Uiso 1 1 calc R U
C11 C 0.799(2) 0.3374(16) 1.0419(12) 0.036(2) Uani 1 1 d . .
H11A H 0.706332 0.302661 0.992019 0.053 Uiso 1 1 calc R U
H11B H 0.781478 0.316304 1.095141 0.053 Uiso 1 1 calc R U
H11C H 0.881682 0.305233 1.015535 0.053 Uiso 1 1 calc R U
C12 C 0.993(2) 0.4315(17) 1.2458(12) 0.0323(17) Uani 1 1 d . .
C13 C 1.109(2) 0.3750(16) 1.2194(12) 0.0323(17) Uani 1 1 d . .
H13 H 1.192452 0.413677 1.201818 0.039 Uiso 1 1 calc R U
C14 C 1.102(2) 0.2657(16) 1.2188(12) 0.0323(17) Uani 1 1 d . .
H14 H 1.17672 0.225105 1.196471 0.039 Uiso 1 1 calc R U
C15 C 0.982(2) 0.2105(17) 1.2514(12) 0.0323(17) Uani 1 1 d . .
H15 H 0.980908 0.135516 1.254177 0.039 Uiso 1 1 calc R U
C16 C 0.872(2) 0.2657(16) 1.2782(12) 0.0323(17) Uani 1 1 d . .
H16 H 0.789827 0.228235 1.298065 0.039 Uiso 1 1 calc R U
C17 C 0.877(2) 0.3772(16) 1.2768(12) 0.0323(17) Uani 1 1 d . .
H17 H 0.800184 0.416582 1.297466 0.039 Uiso 1 1 calc R U
C18 C 1.173(2) 0.5766(16) 1.4524(13) 0.036(2) Uani 1 1 d . .
H18A H 1.237346 0.527694 1.418133 0.053 Uiso 1 1 calc R U
H18B H 1.071125 0.52485 1.44093 0.053 Uiso 1 1 calc R U
H18C H 1.217199 0.615056 1.521033 0.053 Uiso 1 1 calc R U
C19 C 1.217(2) 0.9851(16) 1.4416(13) 0.036(2) Uani 1 1 d . .
H19A H 1.316826 1.022881 1.485269 0.053 Uiso 1 1 calc R U
H19B H 1.140355 1.01997 1.473317 0.053 Uiso 1 1 calc R U
H19C H 1.22103 0.999449 1.384014 0.053 Uiso 1 1 calc R U
C20 C 0.6868(19) 0.4783(14) 0.9305(11) 0.025(4) Uani 1 1 d . .
C21 C 0.570(2) 0.5291(16) 0.9132(12) 0.031(4) Uani 1 1 d . .
H21 H 0.558966 0.600233 0.962372 0.037 Uiso 1 1 calc R U
C22 C 0.470(2) 0.4784(16) 0.8272(12) 0.029(4) Uani 1 1 d . .
H22 H 0.39264 0.515375 0.817502 0.035 Uiso 1 1 calc R U
C23 C 0.4808(18) 0.3737(14) 0.7535(11) 0.021(3) Uani 1 1 d . .
C24 C 0.598(2) 0.3193(16) 0.7657(11) 0.028(4) Uani 1 1 d . .
H24 H 0.609131 0.249256 0.715404 0.033 Uiso 1 1 calc R U
C25 C 0.701(2) 0.3743(14) 0.8573(11) 0.025(4) Uani 1 1 d . .
H25 H 0.780004 0.338911 0.868137 0.03 Uiso 1 1 calc R U
C26 C 0.371(2) 0.3199(17) 0.6618(13) 0.031(4) Uani 1 1 d . .
H26 H 0.311257 0.239966 0.642475 0.038 Uiso 1 1 calc R U
C27 C 0.348(2) 0.3722(17) 0.6038(12) 0.033(4) Uani 1 1 d . .
C28 C 1.3247(19) 0.8532(15) 1.5661(12) 0.026(4) Uani 1 1 d . .
C29 C 1.449(2) 0.8082(16) 1.5863(11) 0.030(4) Uani 1 1 d . .
H29 H 1.4683 0.741349 1.537141 0.036 Uiso 1 1 calc R U
C30 C 1.542(2) 0.8606(15) 1.6773(12) 0.028(4) Uani 1 1 d . .
H30 H 1.625838 0.830179 1.68974 0.033 Uiso 1 1 calc R U
C31 C 1.513(2) 0.9578(16) 1.7497(12) 0.034(4) Uani 1 1 d . .
C32 C 1.400(2) 1.0055(16) 1.7317(13) 0.036(5) Uani 1 1 d . .
H32 H 1.384151 1.07428 1.781053 0.043 Uiso 1 1 calc R U
C33 C 1.304(2) 0.9549(14) 1.6408(11) 0.028(4) Uani 1 1 d . .
H33 H 1.224546 0.989669 1.629563 0.033 Uiso 1 1 calc R U
C34 C 1.612(2) 1.0120(15) 1.8472(11) 0.029(4) Uani 1 1 d . .
H34 H 1.662399 1.095104 1.871295 0.035 Uiso 1 1 calc R U
C35 C 1.637(2) 0.9586(15) 1.9045(11) 0.032(4) Uani 1 1 d . .
C1 C 1.178(2) 0.8535(15) 1.4147(11) 0.027(4) Uani 1 1 d . .
N2 N 0.9298(14) 0.6741(12) 1.1673(9) 0.021(3) Uani 1 1 d . .
B1 B 1.017(3) 0.7992(18) 1.2518(14) 0.031(5) Uani 1 1 d . .
F1 F 1.1267(12) 0.8592(9) 1.2194(7) 0.037(3) Uani 1 1 d . .
F2 F 0.9141(12) 0.8662(9) 1.2819(7) 0.040(3) Uani 1 1 d . .
Br1 Br 0.1972(2) 0.30098(18) 0.49051(13) 0.0392(6) Uani 1 1 d . .
Br2 Br 0.4665(2) 0.52582(18) 0.62686(13) 0.0374(6) Uani 1 1 d . .
Br3 Br 1.5360(2) 0.79502(18) 1.87148(15) 0.0427(6) Uani 1 1 d . .
Br4 Br 1.7730(3) 1.03290(19) 2.02167(14) 0.0465(7) Uani 1 1 d . .

loop_
_atom_site_aniso_label
_atom_site_aniso_U_11
_atom_site_aniso_U_22
_atom_site_aniso_U_33
_atom_site_aniso_U_23
_atom_site_aniso_U_13
_atom_site_aniso_U_12
N1 0.030(9) 0.017(7) 0.020(7) 0.000(6) 0.004(6) 0.001(6)
C2 0.024(9) 0.024(9) 0.026(8) 0.021(8) 0.006(7) 0.010(7)
C3 0.028(10) 0.029(10) 0.033(9) 0.023(8) 0.008(8) 0.013(8)
C4 0.019(9) 0.026(9) 0.023(8) 0.018(8) 0.004(7) 0.001(7)
C5 0.021(9) 0.033(10) 0.034(10) 0.020(9) 0.007(8) 0.007(8)
C6 0.021(9) 0.030(10) 0.022(8) 0.013(8) -0.001(7) -0.004(7)
C7 0.021(9) 0.026(9) 0.026(9) 0.014(8) 0.003(7) 0.000(7)
C8 0.020(9) 0.033(10) 0.018(8) 0.013(8) 0.003(7) 0.006(7)
C9 0.031(10) 0.034(10) 0.015(8) 0.014(8) -0.001(7) 0.006(8)
C10 0.050(6) 0.028(5) 0.030(5) 0.018(4) -0.003(4) 0.008(4)
C11 0.050(6) 0.028(5) 0.030(5) 0.018(4) -0.003(4) 0.008(4)
C12 0.040(5) 0.033(4) 0.024(4) 0.015(3) 0.002(3) 0.006(3)
C13 0.040(5) 0.033(4) 0.024(4) 0.015(3) 0.002(3) 0.006(3)
C14 0.040(5) 0.033(4) 0.024(4) 0.015(3) 0.002(3) 0.006(3)
C15 0.040(5) 0.033(4) 0.024(4) 0.015(3) 0.002(3) 0.006(3)
C16 0.040(5) 0.033(4) 0.024(4) 0.015(3) 0.002(3) 0.006(3)
C17 0.040(5) 0.033(4) 0.024(4) 0.015(3) 0.002(3) 0.006(3)
C18 0.050(6) 0.028(5) 0.030(5) 0.018(4) -0.003(4) 0.008(4)
C19 0.050(6) 0.028(5) 0.030(5) 0.018(4) -0.003(4) 0.008(4)
C20 0.030(10) 0.021(9) 0.018(8) 0.010(7) -0.001(7) -0.003(7)
C21 0.042(11) 0.038(11) 0.028(9) 0.029(9) 0.006(8) 0.012(9)
C22 0.040(11) 0.031(10) 0.029(9) 0.024(9) 0.004(8) 0.014(8)
C23 0.019(9) 0.017(8) 0.030(9) 0.012(7) 0.007(7) 0.007(7)
C24 0.038(11) 0.029(10) 0.015(8) 0.011(8) -0.005(7) 0.008(8)
C25 0.032(10) 0.017(9) 0.024(8) 0.009(7) -0.002(7) 0.002(7)
C26 0.023(10) 0.032(10) 0.039(10) 0.016(9) 0.006(8) 0.006(8)
C27 0.038(11) 0.032(10) 0.028(9) 0.012(9) 0.003(8) 0.010(9)
C28 0.027(9) 0.026(9) 0.029(9) 0.020(8) 0.001(7) 0.002(7)
C29 0.042(11) 0.029(10) 0.017(8) 0.011(8) -0.004(8) 0.008(9)
C30 0.029(10) 0.021(9) 0.033(10) 0.010(8) 0.006(8) 0.009(8)
C31 0.037(11) 0.031(11) 0.024(9) 0.011(8) -0.006(8) -0.005(9)
C32 0.047(12) 0.019(9) 0.028(9) 0.007(8) -0.003(9) -0.009(8)
C33 0.045(11) 0.013(8) 0.022(8) 0.003(7) 0.003(8) 0.009(8)
C34 0.045(11) 0.019(9) 0.020(8) 0.008(7) -0.001(8) 0.006(8)
C35 0.044(12) 0.022(9) 0.018(8) 0.002(8) -0.002(8) -0.001(8)
C1 0.033(10) 0.027(10) 0.020(8) 0.012(8) 0.003(7) 0.005(8)
N2 0.020(7) 0.024(7) 0.020(7) 0.013(6) -0.001(6) 0.005(6)
B1 0.045(13) 0.017(10) 0.031(11) 0.016(9) -0.002(10) 0.000(9)
F1 0.046(7) 0.025(6) 0.036(6) 0.019(5) -0.001(5) -0.003(5)
F2 0.044(7) 0.029(6) 0.039(6) 0.007(5) -0.008(5) 0.014(5)
Br1 0.0444(13) 0.0356(12) 0.0282(10) 0.0098(9) -0.0130(9) 0.0094(10)
Br2 0.0406(12) 0.0389(12) 0.0328(11) 0.0215(10) -0.0010(9) 0.0012(9)
Br3 0.0488(14) 0.0305(12) 0.0421(12) 0.0203(10) -0.0077(10) -0.0057(9)
Br4 0.0637(16) 0.0309(12) 0.0317(11) 0.0127(10) -0.0203(10) 0.0016(10)

loop_
_atom_type_symbol
_atom_type_description
_atom_type_scat_dispersion_real
_atom_type_scat_dispersion_imag
_atom_type_scat_source
C C 0.0181 0.0091 'International Tables Vol C Tables 4.2.6.8 and 6.1.1.4'
N N 0.0311 0.018 'International Tables Vol C Tables 4.2.6.8 and 6.1.1.4'
B B 0.009 0.0039 'International Tables Vol C Tables 4.2.6.8 and 6.1.1.4'
F F 0.0727 0.0534 'International Tables Vol C Tables 4.2.6.8 and 6.1.1.4'
Br Br -0.6763 1.2805 'International Tables Vol C Tables 4.2.6.8 and 6.1.1.4'
H H 0 0 'International Tables Vol C Tables 4.2.6.8 and 6.1.1.4'

loop_
_geom_angle_atom_site_label_1
_geom_angle_atom_site_label_2
_geom_angle_atom_site_label_3
_geom_angle
C1 N1 C7 107.5(13)
C1 N1 B1 126.6(14)
C7 N1 B1 125.8(14)
N2 C2 C3 110.6(12)
N2 C2 C10 121.8(15)
C3 C2 C10 127.6(14)
C2 C3 C4 105.7(14)
C2 C3 C20 126.9(13)
C4 C3 C20 127.2(15)
C5 C4 C3 107.9(15)
C5 C4 C11 128.7(14)
C3 C4 C11 123.3(15)
C6 C5 N2 120.0(16)
C6 C5 C4 132.6(16)
N2 C5 C4 107.3(13)
C7 C6 C5 122.3(16)
C7 C6 C12 118.9(14)
C5 C6 C12 118.9(15)
C6 C7 C8 133.4(15)
C6 C7 N1 119.6(14)
C8 C7 N1 106.9(14)
C9 C8 C7 109.0(13)
C9 C8 C18 124.0(14)
C7 C8 C18 126.6(16)
C8 C9 C1 105.9(14)
C8 C9 C28 127.7(14)
C1 C9 C28 126.3(15)
C17 C12 C13 119.0(16)
C17 C12 C6 119.9(17)
C13 C12 C6 121.0(14)
C14 C13 C12 120.0(16)
C13 C14 C15 120.5(18)
C16 C15 C14 119.4(17)
C15 C16 C17 120.0(16)
C12 C17 C16 120.9(18)
C25 C20 C21 118.5(16)
C25 C20 C3 121.3(16)
C21 C20 C3 120.2(16)
C22 C21 C20 121.3(17)
C21 C22 C23 121.4(17)
C22 C23 C24 120.1(16)
C22 C23 C26 120.3(15)
C24 C23 C26 119.6(16)
C23 C24 C25 117.4(16)
C20 C25 C24 121.3(16)
C27 C26 C23 126.2(17)
C26 C27 Br1 124.0(15)
C26 C27 Br2 122.2(15)
Br1 C27 Br2 113.8(8)
C33 C28 C29 116.9(16)
C33 C28 C9 122.9(16)
C29 C28 C9 120.1(16)
C30 C29 C28 121.1(17)
C31 C30 C29 119.6(17)
C32 C31 C30 120.7(17)
C32 C31 C34 119.9(18)
C30 C31 C34 119.4(17)
C31 C32 C33 120.9(19)
C32 C33 C28 120.8(17)
C35 C34 C31 128.0(16)
C34 C35 Br4 124.3(14)
C34 C35 Br3 121.9(14)
Br4 C35 Br3 113.8(8)
N1 C1 C9 110.7(15)
N1 C1 C19 122.9(14)
C9 C1 C19 126.5(16)
C2 N2 C5 108.5(14)
C2 N2 B1 126.4(13)
C5 N2 B1 125.1(13)
F2 B1 F1 110.2(14)
F2 B1 N1 110.0(14)
F1 B1 N1 111.7(16)
F2 B1 N2 108.7(16)
F1 B1 N2 109.1(14)
N1 B1 N2 107.1(13)

loop_
_geom_bond_atom_site_label_1
_geom_bond_atom_site_label_2
_geom_bond_distance
N1 C1 1.33(2)
N1 C7 1.438(19)
N1 B1 1.51(2)
C2 N2 1.340(19)
C2 C3 1.41(2)
C2 C10 1.486(19)
C3 C4 1.410(19)
C3 C20 1.47(2)
C4 C5 1.41(2)
C4 C11 1.51(2)
C5 C6 1.39(2)
C5 N2 1.40(2)
C6 C7 1.39(2)
C6 C12 1.50(2)
C7 C8 1.40(2)
C8 C9 1.39(2)
C8 C18 1.51(2)
C9 C1 1.43(2)
C9 C28 1.46(2)
C12 C17 1.38(2)
C12 C13 1.40(3)
C13 C14 1.35(2)
C14 C15 1.42(2)
C15 C16 1.35(3)
C16 C17 1.39(2)
C19 C1 1.48(2)
C20 C25 1.39(2)
C20 C21 1.40(2)
C21 C22 1.36(2)
C22 C23 1.39(2)
C23 C24 1.41(2)
C23 C26 1.47(2)
C24 C25 1.44(2)
C26 C27 1.32(2)
C27 Br1 1.884(19)
C27 Br2 1.885(18)
C28 C33 1.41(2)
C28 C29 1.42(2)
C29 C30 1.40(2)
C30 C31 1.39(3)
C31 C32 1.35(3)
C31 C34 1.49(2)
C32 C33 1.40(2)
C34 C35 1.33(2)
C35 Br4 1.859(17)
C35 Br3 1.905(17)
N2 B1 1.58(2)
B1 F2 1.38(2)
B1 F1 1.389(19)

loop_
_geom_hbond_atom_site_label_D
_geom_hbond_atom_site_label_H
_geom_hbond_atom_site_label_A
_geom_hbond_distance_DH
_geom_hbond_distance_HA
_geom_hbond_distance_DA
_geom_hbond_angle_DHA
_geom_hbond_site_symmetry_A
C10 H10C F1 0.98 2.48 3.11(2) 121.7 .
C19 H19C F1 0.98 2.4 3.11(2) 128.8 .
C34 H34 F1 0.95 2.62 3.126(18) 113.8 2_878
C10 H10C F1 0.98 2.48 3.11(2) 121.7 .
C19 H19C F1 0.98 2.4 3.11(2) 128.8 .
C34 H34 F1 0.95 2.62 3.126(18) 113.8 2_878

loop_
_geom_torsion_atom_site_label_1
_geom_torsion_atom_site_label_2
_geom_torsion_atom_site_label_3
_geom_torsion_atom_site_label_4
_geom_torsion
N2 C2 C3 C4 -1.7(17)
C10 C2 C3 C4 176.1(15)
N2 C2 C3 C20 174.7(14)
C10 C2 C3 C20 -7(3)
C2 C3 C4 C5 1.7(16)
C20 C3 C4 C5 -174.8(15)
C2 C3 C4 C11 177.7(15)
C20 C3 C4 C11 1(2)
C3 C4 C5 C6 176.4(16)
C11 C4 C5 C6 1(3)
C3 C4 C5 N2 -1.1(16)
C11 C4 C5 N2 -176.8(15)
N2 C5 C6 C7 -2(2)
C4 C5 C6 C7 -178.9(17)
N2 C5 C6 C12 179.0(14)
C4 C5 C6 C12 2(3)
C5 C6 C7 C8 -175.9(16)
C12 C6 C7 C8 3(3)
C5 C6 C7 N1 -1(2)
C12 C6 C7 N1 177.8(14)
C1 N1 C7 C6 -174.8(15)
B1 N1 C7 C6 2(2)
C1 N1 C7 C8 1.0(17)
B1 N1 C7 C8 177.9(15)
C6 C7 C8 C9 174.9(17)
N1 C7 C8 C9 -0.1(17)
C6 C7 C8 C18 -11(3)
N1 C7 C8 C18 173.7(15)
C7 C8 C9 C1 -0.9(18)
C18 C8 C9 C1 -174.8(15)
C7 C8 C9 C28 -179.2(16)
C18 C8 C9 C28 7(3)
C7 C6 C12 C17 89(2)
C5 C6 C12 C17 -91.7(19)
C7 C6 C12 C13 -86(2)
C5 C6 C12 C13 93(2)
C17 C12 C13 C14 4(3)
C6 C12 C13 C14 179.5(16)
C12 C13 C14 C15 -4(3)
C13 C14 C15 C16 3(3)
C14 C15 C16 C17 -2(3)
C13 C12 C17 C16 -3(3)
C6 C12 C17 C16 -178.1(16)
C15 C16 C17 C12 2(3)
C2 C3 C20 C25 142.0(16)
C4 C3 C20 C25 -42(2)
C2 C3 C20 C21 -39(2)
C4 C3 C20 C21 136.6(16)
C25 C20 C21 C22 0(2)
C3 C20 C21 C22 -178.6(13)
C20 C21 C22 C23 1(2)
C21 C22 C23 C24 -2(2)
C21 C22 C23 C26 179.1(14)
C22 C23 C24 C25 2(2)
C26 C23 C24 C25 -178.9(13)
C21 C20 C25 C24 0(2)
C3 C20 C25 C24 178.9(13)
C23 C24 C25 C20 -1(2)
C22 C23 C26 C27 60(2)
C24 C23 C26 C27 -119(2)
C23 C26 C27 Br1 -176.5(13)
C23 C26 C27 Br2 5(3)
C8 C9 C28 C33 -134.3(18)
C1 C9 C28 C33 48(2)
C8 C9 C28 C29 46(2)
C1 C9 C28 C29 -132.1(17)
C33 C28 C29 C30 2(2)
C9 C28 C29 C30 -178.1(14)
C28 C29 C30 C31 1(2)
C29 C30 C31 C32 -3(2)
C29 C30 C31 C34 178.9(14)
C30 C31 C32 C33 3(2)
C34 C31 C32 C33 -179.2(14)
C31 C32 C33 C28 0(2)
C29 C28 C33 C32 -2(2)
C9 C28 C33 C32 177.9(14)
C32 C31 C34 C35 123(2)
C30 C31 C34 C35 -59(3)
C31 C34 C35 Br4 175.7(15)
C31 C34 C35 Br3 -4(3)
C7 N1 C1 C9 -1.6(18)
B1 N1 C1 C9 -178.5(15)
C7 N1 C1 C19 179.4(15)
B1 N1 C1 C19 2(3)
C8 C9 C1 N1 1.6(19)
C28 C9 C1 N1 179.9(15)
C8 C9 C1 C19 -179.4(16)
C28 C9 C1 C19 -1(3)
C3 C2 N2 C5 1.1(17)
C10 C2 N2 C5 -176.9(14)
C3 C2 N2 B1 178.7(15)
C10 C2 N2 B1 1(2)
C6 C5 N2 C2 -177.8(14)
C4 C5 N2 C2 0.0(16)
C6 C5 N2 B1 4(2)
C4 C5 N2 B1 -177.7(14)
C1 N1 B1 F2 -66(2)
C7 N1 B1 F2 118.1(16)
C1 N1 B1 F1 57(2)
C7 N1 B1 F1 -119.2(17)
C1 N1 B1 N2 176.5(15)
C7 N1 B1 N2 0(2)
C2 N2 B1 F2 60.4(19)
C5 N2 B1 F2 -122.3(15)
C2 N2 B1 F1 -60(2)
C5 N2 B1 F1 117.6(15)
C2 N2 B1 N1 179.2(13)
C5 N2 B1 N1 -3(2)
